data_4301988
loop_
_publ_author_name
'Dibyendu Bhattacharya'
'Malaichamy Sathiyendiran'
'Tzuoo-Tsair Luo'
'Che-Hao Chang'
'Yu-Hsiang Cheng'
'Ching-Yao Lin'
'Gene-Hsiang Lee'
'Shie-Ming Peng'
'Kuang-Lieh Lu'

_publ_section_title
;
Ground and Excited Electronic States of Quininone-Containing Re(I)-Based
Rectangles: a Comprehensive Study of Their Preparation, Electrochemistry,
and Photophysics
;
_journal_name_full 'Inorganic Chemistry'
_journal_page_first 3731
_journal_page_last 3742
_journal_paper_doi 10.1021/ic8024099
_journal_volume 48
_journal_year 2009
_chemical_formula_sum 'C78 H52 N4 O20 Re4'
_chemical_formula_weight 2110.04
_chemical_name_systematic
; 
 ? 
;
_space_group_IT_number 14
_symmetry_cell_setting monoclinic
_symmetry_space_group_name_Hall '-P 2ybc'
_symmetry_space_group_name_H-M 'P 1 21/c 1'
_atom_sites_solution_hydrogens geom
_atom_sites_solution_primary direct
_atom_sites_solution_secondary difmap
_audit_creation_method SHELXL-97
_cell_angle_alpha 90.00
_cell_angle_beta 102.3465(9)
_cell_angle_gamma 90.00
_cell_formula_units_Z 2
_cell_length_a 10.4660(4)
_cell_length_b 15.1619(6)
_cell_length_c 22.8050(9)
_cell_measurement_reflns_used total
_cell_measurement_temperature 150(2)
_cell_measurement_theta_max 27.50
_cell_measurement_theta_min 1.00
_cell_volume 3535.1(2)
_computing_cell_refinement DENZO-SMN
_computing_data_collection 'NONIUS COLLECT'
_computing_data_reduction DENZO-SMN
_computing_molecular_graphics 'Bruker SHELXTL'
_computing_publication_material 'Bruker SHELXTL'
_computing_structure_refinement 'SHELXL-97 (Sheldrick, 1997)'
_computing_structure_solution 'SHELXS-97 (Sheldrick, 1990)'
_diffrn_ambient_temperature 150(2)
_diffrn_measured_fraction_theta_full 0.997
_diffrn_measured_fraction_theta_max 0.997
_diffrn_measurement_device_type 'NONIUS KappaCCD'
_diffrn_measurement_method '\w scans'
_diffrn_radiation_monochromator graphite
_diffrn_radiation_source 'fine-focus sealed tube'
_diffrn_radiation_type MoK\a
_diffrn_radiation_wavelength 0.71073
_diffrn_reflns_av_R_equivalents 0.0630
_diffrn_reflns_av_sigmaI/netI 0.0711
_diffrn_reflns_limit_h_max 13
_diffrn_reflns_limit_h_min -13
_diffrn_reflns_limit_k_max 19
_diffrn_reflns_limit_k_min -18
_diffrn_reflns_limit_l_max 29
_diffrn_reflns_limit_l_min -29
_diffrn_reflns_number 20061
_diffrn_reflns_theta_full 27.50
_diffrn_reflns_theta_max 27.50
_diffrn_reflns_theta_min 1.62
_exptl_absorpt_coefficient_mu 6.905
_exptl_absorpt_correction_T_max 0.535
_exptl_absorpt_correction_T_min 0.209
_exptl_absorpt_correction_type multi-scan
_exptl_crystal_colour dark-brown
_exptl_crystal_density_diffrn 1.982
_exptl_crystal_density_meas ?
_exptl_crystal_density_method 'not measured'
_exptl_crystal_description plate
_exptl_crystal_F_000 2016
_exptl_crystal_size_max 0.23
_exptl_crystal_size_mid 0.18
_exptl_crystal_size_min 0.10
_refine_diff_density_max 2.184
_refine_diff_density_min -2.101
_refine_diff_density_rms 0.173
_refine_ls_extinction_method none
_refine_ls_goodness_of_fit_ref 1.076
_refine_ls_hydrogen_treatment constr
_refine_ls_matrix_type full
_refine_ls_number_parameters 481
_refine_ls_number_reflns 8104
_refine_ls_number_restraints 0
_refine_ls_restrained_S_all 1.076
_refine_ls_R_factor_all 0.0990
_refine_ls_R_factor_gt 0.0539
_refine_ls_shift/su_max 0.001
_refine_ls_shift/su_mean 0.000
_refine_ls_structure_factor_coef Fsqd
_refine_ls_weighting_details 'calc w=1/[\s^2^(Fo^2^)+(0.0152P)^2^+39.6855P] where P=(Fo^2^+2Fc^2^)/3'
_refine_ls_weighting_scheme calc
_refine_ls_wR_factor_gt 0.1066
_refine_ls_wR_factor_ref 0.1213
_reflns_number_gt 5307
_reflns_number_total 8104
_reflns_threshold_expression >2sigma(I)
_cod_data_source_file ic8024099_si_002_1.cif
_cod_data_source_block ic12811
_cod_depositor_comments
;
The following automatic conversions were performed:
'_symmetry_cell_setting' value 'Monoclinic' changed to 'monoclinic'
according to '/home/saulius/struct/CIF-dictionaries/cif_core.dic'
dictionary named 'cif_core.dic' version 2.4.1 from 2010-06-29.

Automatic conversion script
Id: cif_fix_enum 1527 2010-12-29 10:47:43Z saulius 

The following automatic conversions were performed:

'_exptl_crystal_density_meas' value 'not_measured' was changed to '?'
- the value is perceived as not measured.

Automatic conversion script
Id: cif_fix_values 3008 2015-01-20 13:52:24Z robertas 
;
_cod_original_sg_symbol_H-M 'P 21/c'
_cod_database_code 4301988

loop_
_symmetry_equiv_pos_as_xyz
'x, y, z'
'-x, y+1/2, -z+1/2'
'-x, -y, -z'
'x, -y-1/2, z-1/2'

loop_
_atom_site_label
_atom_site_type_symbol
_atom_site_fract_x
_atom_site_fract_y
_atom_site_fract_z
_atom_site_U_iso_or_equiv
_atom_site_adp_type
_atom_site_occupancy
_atom_site_symmetry_multiplicity
_atom_site_calc_flag
_atom_site_refinement_flags
_atom_site_disorder_assembly
_atom_site_disorder_group
Re1 Re 0.39322(4) 0.85746(3) 0.144898(16) 0.04031(12) Uani 1 1 d . . .
Re2 Re -0.12890(4) 0.86633(3) -0.200566(17) 0.04475(13) Uani 1 1 d . . .
N1 N 0.3279(9) 0.7185(5) 0.1463(3) 0.044(2) Uani 1 1 d . . .
N2 N 0.1587(9) 0.2702(5) 0.1707(3) 0.043(2) Uani 1 1 d . . .
O1 O 0.6807(7) 0.8136(5) 0.1948(3) 0.061(2) Uani 1 1 d . . .
O2 O 0.4895(8) 1.0469(5) 0.1343(3) 0.064(2) Uani 1 1 d . . .
O3 O 0.3868(8) 0.8992(5) 0.2758(3) 0.059(2) Uani 1 1 d . . .
O4 O -0.0801(9) 0.7954(6) -0.3192(4) 0.075(3) Uani 1 1 d . . .
O5 O -0.0968(8) 1.0549(5) -0.2446(3) 0.060(2) Uani 1 1 d . . .
O6 O -0.4206(8) 0.8850(5) -0.2560(3) 0.064(2) Uani 1 1 d . . .
O7 O 0.1936(7) 0.8760(4) 0.1088(3) 0.0428(16) Uani 1 1 d . . .
O8 O 0.3938(7) 0.8263(4) 0.0557(3) 0.0453(17) Uani 1 1 d . . .
O9 O -0.1350(7) 0.8934(4) -0.1106(3) 0.0429(16) Uani 1 1 d . . .
O10 O 0.0663(7) 0.8421(5) -0.1626(3) 0.0484(18) Uani 1 1 d . . .
C1 C 0.5720(10) 0.8296(6) 0.1754(4) 0.042(2) Uani 1 1 d . . .
C2 C 0.4494(11) 0.9750(7) 0.1376(4) 0.051(3) Uani 1 1 d . . .
C3 C 0.3863(10) 0.8832(6) 0.2262(5) 0.041(2) Uani 1 1 d . . .
C4 C -0.1043(11) 0.8248(7) -0.2763(5) 0.053(3) Uani 1 1 d . . .
C5 C -0.1046(12) 0.9845(8) -0.2267(5) 0.056(3) Uani 1 1 d . . .
C6 C -0.3094(11) 0.8791(7) -0.2349(4) 0.047(3) Uani 1 1 d . . .
C7 C 0.1241(9) 0.8726(6) 0.0553(4) 0.037(2) Uani 1 1 d . . .
C8 C -0.0152(10) 0.8928(6) 0.0497(4) 0.039(2) Uani 1 1 d . . .
C9 C -0.0643(10) 0.9064(6) 0.1022(5) 0.045(2) Uani 1 1 d . . .
H9 H -0.0091 0.9000 0.1409 0.054 Uiso 1 1 calc R . .
C10 C -0.1903(12) 0.9284(8) 0.0961(5) 0.058(3) Uani 1 1 d . . .
H10 H -0.2231 0.9384 0.1313 0.070 Uiso 1 1 calc R . .
C11 C -0.2781(13) 0.9375(8) 0.0385(6) 0.065(3) Uani 1 1 d . . .
H11 H -0.3670 0.9534 0.0357 0.078 Uiso 1 1 calc R . .
C12 C -0.2313(10) 0.9231(6) -0.0112(4) 0.043(2) Uani 1 1 d . . .
H12 H -0.2880 0.9281 -0.0496 0.051 Uiso 1 1 calc R . .
C13 C -0.0981(9) 0.9005(6) -0.0068(4) 0.037(2) Uani 1 1 d . . .
C14 C -0.0493(10) 0.8843(6) -0.0612(4) 0.038(2) Uani 1 1 d . . .
C15 C 0.0832(9) 0.8570(6) -0.0562(4) 0.034(2) Uani 1 1 d . . .
C16 C 0.1321(10) 0.8391(6) -0.1078(4) 0.041(2) Uani 1 1 d . . .
C17 C 0.2685(10) 0.8094(6) -0.1024(4) 0.043(2) Uani 1 1 d . . .
C18 C 0.3483(10) 0.8033(6) -0.0466(4) 0.043(2) Uani 1 1 d . . .
C19 C 0.3044(10) 0.8277(6) 0.0072(4) 0.038(2) Uani 1 1 d . . .
C20 C 0.1715(9) 0.8537(6) 0.0027(4) 0.036(2) Uani 1 1 d . . .
C21 C 0.3108(11) 0.7882(8) -0.1592(5) 0.058(3) Uani 1 1 d . . .
H21A H 0.3110 0.8421 -0.1828 0.087 Uiso 1 1 calc R . .
H21B H 0.2501 0.7454 -0.1824 0.087 Uiso 1 1 calc R . .
H21C H 0.3990 0.7630 -0.1497 0.087 Uiso 1 1 calc R . .
C22 C 0.4874(10) 0.7699(7) -0.0391(5) 0.052(3) Uani 1 1 d . . .
H22A H 0.4932 0.7098 -0.0230 0.079 Uiso 1 1 calc R . .
H22B H 0.5467 0.8086 -0.0114 0.079 Uiso 1 1 calc R . .
H22C H 0.5122 0.7699 -0.0782 0.079 Uiso 1 1 calc R . .
C23 C 0.3827(11) 0.6564(7) 0.1180(5) 0.048(3) Uani 1 1 d . . .
H23 H 0.4478 0.6731 0.0968 0.058 Uiso 1 1 calc R . .
C24 C 0.3469(11) 0.5681(7) 0.1187(5) 0.050(3) Uani 1 1 d . . .
H24 H 0.3866 0.5262 0.0973 0.060 Uiso 1 1 calc R . .
C25 C 0.2561(10) 0.5406(6) 0.1495(4) 0.041(2) Uani 1 1 d . . .
C26 C 0.1983(12) 0.6079(7) 0.1775(5) 0.054(3) Uani 1 1 d . . .
H26 H 0.1319 0.5935 0.1985 0.065 Uiso 1 1 calc R . .
C27 C 0.2368(11) 0.6945(7) 0.1749(4) 0.047(3) Uani 1 1 d . . .
H27 H 0.1962 0.7384 0.1944 0.056 Uiso 1 1 calc R . .
C28 C 0.0713(12) 0.3353(8) 0.1738(5) 0.061(3) Uani 1 1 d . . .
H28 H -0.0112 0.3205 0.1821 0.074 Uiso 1 1 calc R . .
C29 C 0.1001(12) 0.4240(7) 0.1648(5) 0.057(3) Uani 1 1 d . . .
H29 H 0.0364 0.4682 0.1662 0.069 Uiso 1 1 calc R . .
C30 C 0.2172(10) 0.4468(6) 0.1542(4) 0.040(2) Uani 1 1 d . . .
C31 C 0.3062(12) 0.3806(6) 0.1480(4) 0.048(3) Uani 1 1 d . . .
H31 H 0.3877 0.3944 0.1382 0.058 Uiso 1 1 calc R . .
C32 C 0.2711(10) 0.2929(7) 0.1569(4) 0.047(3) Uani 1 1 d . . .
H32 H 0.3311 0.2475 0.1527 0.057 Uiso 1 1 calc R . .
C33 C 0.1884(17) 0.0890(10) 0.4647(5) 0.088(5) Uani 1 1 d . . .
C34 C 0.1632(16) 0.0022(10) 0.4802(7) 0.093(5) Uani 1 1 d . . .
H34 H 0.1121 -0.0064 0.5096 0.112 Uiso 1 1 calc R . .
C35 C 0.2072(19) -0.0697(10) 0.4560(6) 0.101(6) Uani 1 1 d . . .
H35 H 0.1893 -0.1268 0.4693 0.121 Uiso 1 1 calc R . .
C36 C 0.2772(17) -0.0609(11) 0.4124(7) 0.093(5) Uani 1 1 d . . .
H36 H 0.3090 -0.1118 0.3959 0.112 Uiso 1 1 calc R . .
C37 C 0.3019(18) 0.0216(14) 0.3924(7) 0.112(6) Uani 1 1 d . . .
H37 H 0.3481 0.0281 0.3610 0.134 Uiso 1 1 calc R . .
C38 C 0.2575(18) 0.0970(10) 0.4192(8) 0.110(7) Uani 1 1 d . . .
H38 H 0.2754 0.1540 0.4058 0.132 Uiso 1 1 calc R . .
C39 C 0.123(2) 0.1626(13) 0.4890(8) 0.173(12) Uani 1 1 d . . .
H39A H 0.0540 0.1871 0.4570 0.260 Uiso 1 1 calc R . .
H39B H 0.1868 0.2086 0.5044 0.260 Uiso 1 1 calc R . .
H39C H 0.0835 0.1408 0.5216 0.260 Uiso 1 1 calc R . .

loop_
_atom_site_aniso_label
_atom_site_aniso_U_11
_atom_site_aniso_U_22
_atom_site_aniso_U_33
_atom_site_aniso_U_23
_atom_site_aniso_U_13
_atom_site_aniso_U_12
Re1 0.0432(2) 0.0380(2) 0.0345(2) 0.00671(17) -0.00323(17) -0.00246(19)
Re2 0.0532(3) 0.0432(2) 0.0322(2) -0.00235(18) -0.00351(18) -0.0132(2)
N1 0.050(5) 0.044(5) 0.034(4) 0.003(4) 0.001(4) -0.004(4)
N2 0.051(6) 0.037(5) 0.037(4) -0.007(4) 0.002(4) -0.010(4)
O1 0.045(5) 0.078(6) 0.056(5) 0.025(4) -0.001(4) 0.010(4)
O2 0.064(5) 0.055(5) 0.064(5) 0.015(4) -0.009(4) -0.011(4)
O3 0.068(5) 0.068(5) 0.038(4) -0.003(4) 0.003(4) -0.003(4)
O4 0.075(6) 0.094(7) 0.056(5) -0.024(5) 0.016(5) -0.021(5)
O5 0.082(6) 0.048(5) 0.046(4) 0.009(4) 0.003(4) -0.015(4)
O6 0.064(6) 0.062(5) 0.058(5) 0.000(4) -0.008(4) -0.005(4)
O7 0.049(4) 0.043(4) 0.034(3) 0.002(3) 0.001(3) -0.003(3)
O8 0.048(4) 0.050(4) 0.036(4) 0.010(3) 0.007(3) 0.004(3)
O9 0.049(4) 0.040(4) 0.037(3) 0.003(3) 0.001(3) -0.008(3)
O10 0.051(4) 0.059(5) 0.035(4) -0.005(3) 0.008(3) -0.011(4)
C1 0.039(6) 0.042(6) 0.042(5) 0.014(4) 0.005(5) -0.005(5)
C2 0.053(7) 0.053(7) 0.040(6) 0.013(5) -0.005(5) -0.009(6)
C3 0.040(6) 0.035(5) 0.044(6) 0.011(4) -0.004(5) -0.002(4)
C4 0.057(7) 0.055(7) 0.046(6) -0.006(5) 0.009(5) -0.019(6)
C5 0.070(8) 0.060(8) 0.037(6) -0.009(5) 0.008(5) -0.027(6)
C6 0.053(7) 0.049(6) 0.033(5) -0.001(4) -0.003(5) -0.015(5)
C7 0.042(6) 0.029(5) 0.038(5) 0.001(4) 0.003(4) -0.005(4)
C8 0.050(6) 0.027(5) 0.036(5) -0.001(4) 0.000(4) -0.007(4)
C9 0.038(6) 0.044(6) 0.048(6) 0.000(5) 0.001(5) -0.004(5)
C10 0.068(9) 0.061(7) 0.047(6) -0.008(5) 0.014(6) -0.018(6)
C11 0.067(9) 0.057(8) 0.074(8) -0.002(6) 0.019(7) -0.007(6)
C12 0.049(6) 0.034(5) 0.039(5) 0.000(4) -0.002(5) -0.001(5)
C13 0.042(6) 0.024(4) 0.042(5) 0.002(4) 0.006(4) -0.010(4)
C14 0.048(6) 0.025(5) 0.034(5) 0.001(4) -0.004(4) -0.009(4)
C15 0.037(5) 0.024(4) 0.039(5) 0.003(4) 0.005(4) -0.010(4)
C16 0.050(6) 0.027(5) 0.042(5) 0.000(4) 0.003(5) -0.014(4)
C17 0.049(7) 0.034(5) 0.047(6) -0.006(4) 0.011(5) -0.021(5)
C18 0.050(6) 0.028(5) 0.048(6) 0.004(4) 0.002(5) -0.007(5)
C19 0.048(6) 0.025(5) 0.040(5) 0.004(4) 0.005(5) -0.004(4)
C20 0.031(5) 0.040(5) 0.036(5) 0.004(4) 0.001(4) -0.006(4)
C21 0.060(8) 0.058(7) 0.059(7) -0.017(6) 0.017(6) -0.014(6)
C22 0.052(7) 0.055(7) 0.049(6) -0.004(5) 0.009(5) -0.002(5)
C23 0.054(7) 0.045(6) 0.046(6) -0.003(5) 0.015(5) -0.011(5)
C24 0.054(7) 0.049(6) 0.047(6) -0.002(5) 0.012(5) 0.007(5)
C25 0.047(6) 0.045(6) 0.027(5) -0.001(4) -0.002(4) -0.005(5)
C26 0.064(8) 0.054(7) 0.052(6) 0.002(5) 0.028(6) -0.012(6)
C27 0.059(7) 0.039(6) 0.046(6) 0.000(5) 0.015(5) 0.001(5)
C28 0.060(8) 0.060(8) 0.069(8) -0.018(6) 0.023(6) -0.016(6)
C29 0.056(8) 0.042(6) 0.072(8) -0.006(6) 0.011(6) 0.001(5)
C30 0.047(6) 0.039(5) 0.031(5) -0.004(4) 0.002(4) -0.006(5)
C31 0.068(8) 0.029(5) 0.048(6) 0.010(4) 0.011(5) -0.001(5)
C32 0.041(6) 0.053(7) 0.045(6) 0.000(5) 0.004(5) 0.004(5)
C33 0.139(14) 0.081(10) 0.033(6) -0.001(6) -0.003(8) 0.043(10)
C34 0.112(13) 0.069(10) 0.101(12) 0.011(9) 0.030(10) 0.023(9)
C35 0.170(18) 0.064(9) 0.063(9) 0.010(7) 0.008(10) 0.027(11)
C36 0.110(14) 0.082(11) 0.084(11) 0.002(9) 0.010(10) 0.023(10)
C37 0.119(15) 0.132(17) 0.075(11) -0.011(11) 0.000(10) -0.016(13)
C38 0.136(16) 0.057(9) 0.106(13) -0.011(9) -0.043(12) 0.009(10)
C39 0.22(2) 0.159(19) 0.095(13) -0.058(13) -0.070(14) 0.116(18)

loop_
_atom_type_symbol
_atom_type_description
_atom_type_scat_dispersion_real
_atom_type_scat_dispersion_imag
_atom_type_scat_source
C C 0.0033 0.0016 'International Tables Vol C Tables 4.2.6.8 and 6.1.1.4'
H H 0.0000 0.0000 'International Tables Vol C Tables 4.2.6.8 and 6.1.1.4'
N N 0.0061 0.0033 'International Tables Vol C Tables 4.2.6.8 and 6.1.1.4'
O O 0.0106 0.0060 'International Tables Vol C Tables 4.2.6.8 and 6.1.1.4'
Re Re -1.0185 7.2310 'International Tables Vol C Tables 4.2.6.8 and 6.1.1.4'

loop_
_geom_angle_atom_site_label_1
_geom_angle_atom_site_label_2
_geom_angle_atom_site_label_3
_geom_angle
_geom_angle_site_symmetry_1
_geom_angle_site_symmetry_3
_geom_angle_publ_flag
C2 Re1 C1 86.6(4) . . ?
C2 Re1 C3 88.3(4) . . ?
C1 Re1 C3 85.9(4) . . ?
C2 Re1 O8 93.5(4) . . ?
C1 Re1 O8 95.7(4) . . ?
C3 Re1 O8 177.7(3) . . ?
C2 Re1 O7 98.1(4) . . ?
C1 Re1 O7 174.7(4) . . ?
C3 Re1 O7 96.4(3) . . ?
O8 Re1 O7 81.8(3) . . ?
C2 Re1 N1 175.7(4) . . ?
C1 Re1 N1 93.8(4) . . ?
C3 Re1 N1 96.0(3) . . ?
O8 Re1 N1 82.2(3) . . ?
O7 Re1 N1 81.3(3) . . ?
C6 Re2 C4 88.6(5) . . ?
C6 Re2 C5 87.9(5) . . ?
C4 Re2 C5 88.5(4) . . ?
C6 Re2 O10 175.6(4) . . ?
C4 Re2 O10 90.4(4) . . ?
C5 Re2 O10 96.4(4) . . ?
C6 Re2 O9 98.5(4) . . ?
C4 Re2 O9 169.9(4) . . ?
C5 Re2 O9 98.9(3) . . ?
O10 Re2 O9 82.0(3) . . ?
C6 Re2 N2 91.6(4) . 3_565 ?
C4 Re2 N2 91.4(4) . 3_565 ?
C5 Re2 N2 179.5(4) . 3_565 ?
O10 Re2 N2 84.1(3) . 3_565 ?
O9 Re2 N2 81.2(3) . 3_565 ?
C27 N1 C23 118.4(9) . . ?
C27 N1 Re1 121.8(7) . . ?
C23 N1 Re1 119.8(7) . . ?
C32 N2 C28 117.7(9) . . ?
C32 N2 Re2 120.3(7) . 3_565 ?
C28 N2 Re2 121.4(7) . 3_565 ?
C7 O7 Re1 133.2(6) . . ?
C19 O8 Re1 132.9(7) . . ?
C14 O9 Re2 132.1(6) . . ?
C16 O10 Re2 133.1(7) . . ?
O1 C1 Re1 178.9(10) . . ?
O2 C2 Re1 177.2(10) . . ?
O3 C3 Re1 177.6(9) . . ?
O4 C4 Re2 173.9(11) . . ?
O5 C5 Re2 176.2(10) . . ?
O6 C6 Re2 178.6(9) . . ?
O7 C7 C20 125.6(9) . . ?
O7 C7 C8 115.2(8) . . ?
C20 C7 C8 119.2(8) . . ?
C13 C8 C9 120.2(9) . . ?
C13 C8 C7 120.4(9) . . ?
C9 C8 C7 119.3(8) . . ?
C10 C9 C8 118.4(10) . . ?
C10 C9 H9 120.8 . . ?
C8 C9 H9 120.8 . . ?
C9 C10 C11 122.8(11) . . ?
C9 C10 H10 118.6 . . ?
C11 C10 H10 118.6 . . ?
C12 C11 C10 118.5(12) . . ?
C12 C11 H11 120.8 . . ?
C10 C11 H11 120.8 . . ?
C11 C12 C13 120.6(10) . . ?
C11 C12 H12 119.7 . . ?
C13 C12 H12 119.7 . . ?
C8 C13 C12 119.5(9) . . ?
C8 C13 C14 120.6(9) . . ?
C12 C13 C14 119.8(9) . . ?
O9 C14 C15 125.6(9) . . ?
O9 C14 C13 114.9(9) . . ?
C15 C14 C13 119.5(8) . . ?
C16 C15 C14 120.7(9) . . ?
C16 C15 C20 119.4(8) . . ?
C14 C15 C20 119.7(8) . . ?
O10 C16 C15 126.1(10) . . ?
O10 C16 C17 113.3(9) . . ?
C15 C16 C17 120.6(9) . . ?
C18 C17 C16 118.9(9) . . ?
C18 C17 C21 123.9(10) . . ?
C16 C17 C21 117.1(9) . . ?
C17 C18 C19 122.0(10) . . ?
C17 C18 C22 120.4(10) . . ?
C19 C18 C22 117.5(9) . . ?
O8 C19 C20 125.8(9) . . ?
O8 C19 C18 114.9(9) . . ?
C20 C19 C18 119.3(9) . . ?
C7 C20 C19 120.3(8) . . ?
C7 C20 C15 120.2(8) . . ?
C19 C20 C15 119.5(8) . . ?
C17 C21 H21A 109.5 . . ?
C17 C21 H21B 109.5 . . ?
H21A C21 H21B 109.5 . . ?
C17 C21 H21C 109.5 . . ?
H21A C21 H21C 109.5 . . ?
H21B C21 H21C 109.5 . . ?
C18 C22 H22A 109.5 . . ?
C18 C22 H22B 109.5 . . ?
H22A C22 H22B 109.5 . . ?
C18 C22 H22C 109.5 . . ?
H22A C22 H22C 109.5 . . ?
H22B C22 H22C 109.5 . . ?
N1 C23 C24 121.8(10) . . ?
N1 C23 H23 119.1 . . ?
C24 C23 H23 119.1 . . ?
C25 C24 C23 121.3(10) . . ?
C25 C24 H24 119.3 . . ?
C23 C24 H24 119.3 . . ?
C24 C25 C26 115.3(9) . . ?
C24 C25 C30 124.2(9) . . ?
C26 C25 C30 120.6(9) . . ?
C27 C26 C25 120.8(10) . . ?
C27 C26 H26 119.6 . . ?
C25 C26 H26 119.6 . . ?
N1 C27 C26 122.3(10) . . ?
N1 C27 H27 118.8 . . ?
C26 C27 H27 118.8 . . ?
N2 C28 C29 121.4(11) . . ?
N2 C28 H28 119.3 . . ?
C29 C28 H28 119.3 . . ?
C30 C29 C28 120.3(11) . . ?
C30 C29 H29 119.8 . . ?
C28 C29 H29 119.8 . . ?
C29 C30 C31 119.1(10) . . ?
C29 C30 C25 122.2(10) . . ?
C31 C30 C25 118.7(9) . . ?
C30 C31 C32 117.7(10) . . ?
C30 C31 H31 121.1 . . ?
C32 C31 H31 121.1 . . ?
N2 C32 C31 123.5(10) . . ?
N2 C32 H32 118.3 . . ?
C31 C32 H32 118.3 . . ?
C38 C33 C34 115.2(14) . . ?
C38 C33 C39 124.9(17) . . ?
C34 C33 C39 119.0(17) . . ?
C35 C34 C33 123.8(16) . . ?
C35 C34 H34 118.1 . . ?
C33 C34 H34 118.1 . . ?
C34 C35 C36 120.3(16) . . ?
C34 C35 H35 119.9 . . ?
C36 C35 H35 119.9 . . ?
C35 C36 C37 120.1(16) . . ?
C35 C36 H36 120.0 . . ?
C37 C36 H36 120.0 . . ?
C36 C37 C38 119.1(18) . . ?
C36 C37 H37 120.5 . . ?
C38 C37 H37 120.5 . . ?
C33 C38 C37 121.5(16) . . ?
C33 C38 H38 119.2 . . ?
C37 C38 H38 119.2 . . ?
C33 C39 H39A 109.5 . . ?
C33 C39 H39B 109.5 . . ?
H39A C39 H39B 109.5 . . ?
C33 C39 H39C 109.5 . . ?
H39A C39 H39C 109.5 . . ?
H39B C39 H39C 109.5 . . ?

loop_
_geom_bond_atom_site_label_1
_geom_bond_atom_site_label_2
_geom_bond_distance
_geom_bond_site_symmetry_2
_geom_bond_publ_flag
Re1 C2 1.895(11) . ?
Re1 C1 1.899(11) . ?
Re1 C3 1.911(10) . ?
Re1 O8 2.089(6) . ?
Re1 O7 2.094(7) . ?
Re1 N1 2.218(8) . ?
Re2 C6 1.894(11) . ?
Re2 C4 1.907(11) . ?
Re2 C5 1.922(12) . ?
Re2 O10 2.074(7) . ?
Re2 O9 2.106(6) . ?
Re2 N2 2.222(8) 3_565 ?
N1 C27 1.316(12) . ?
N1 C23 1.337(12) . ?
N2 C32 1.328(13) . ?
N2 C28 1.358(14) . ?
N2 Re2 2.222(8) 3_565 ?
O1 C1 1.155(12) . ?
O2 C2 1.176(12) . ?
O3 C3 1.156(11) . ?
O4 C4 1.151(12) . ?
O5 C5 1.152(12) . ?
O6 C6 1.164(12) . ?
O7 C7 1.281(10) . ?
O8 C19 1.286(11) . ?
O9 C14 1.289(10) . ?
O10 C16 1.293(11) . ?
C7 C20 1.424(13) . ?
C7 C8 1.468(13) . ?
C8 C13 1.396(13) . ?
C8 C9 1.415(13) . ?
C9 C10 1.338(15) . ?
C9 H9 0.9500 . ?
C10 C11 1.440(16) . ?
C10 H10 0.9500 . ?
C11 C12 1.346(15) . ?
C11 H11 0.9500 . ?
C12 C13 1.418(13) . ?
C12 H12 0.9500 . ?
C13 C14 1.460(13) . ?
C14 C15 1.428(13) . ?
C15 C16 1.404(13) . ?
C15 C20 1.460(12) . ?
C16 C17 1.477(14) . ?
C17 C18 1.370(14) . ?
C17 C21 1.490(14) . ?
C18 C19 1.447(13) . ?
C18 C22 1.516(14) . ?
C19 C20 1.428(13) . ?
C21 H21A 0.9800 . ?
C21 H21B 0.9800 . ?
C21 H21C 0.9800 . ?
C22 H22A 0.9800 . ?
C22 H22B 0.9800 . ?
C22 H22C 0.9800 . ?
C23 C24 1.391(14) . ?
C23 H23 0.9500 . ?
C24 C25 1.362(14) . ?
C24 H24 0.9500 . ?
C25 C26 1.408(14) . ?
C25 C30 1.489(13) . ?
C26 C27 1.378(14) . ?
C26 H26 0.9500 . ?
C27 H27 0.9500 . ?
C28 C29 1.403(15) . ?
C28 H28 0.9500 . ?
C29 C30 1.344(14) . ?
C29 H29 0.9500 . ?
C30 C31 1.398(14) . ?
C31 C32 1.405(14) . ?
C31 H31 0.9500 . ?
C32 H32 0.9500 . ?
C33 C38 1.39(2) . ?
C33 C34 1.40(2) . ?
C33 C39 1.48(2) . ?
C34 C35 1.348(19) . ?
C34 H34 0.9500 . ?
C35 C36 1.36(2) . ?
C35 H35 0.9500 . ?
C36 C37 1.38(2) . ?
C36 H36 0.9500 . ?
C37 C38 1.42(2) . ?
C37 H37 0.9500 . ?
C38 H38 0.9500 . ?
C39 H39A 0.9800 . ?
C39 H39B 0.9800 . ?
C39 H39C 0.9800 . ?
